data_2205902
loop_
_publ_author_name
'Xue-Mei Li'
'Li-Ping Du'
'Ying Li'
'Shu-Sheng Zhang'

_publ_section_title
;
 2-(2-Nitrophenyl)-1<i>H</i>-benzimidazole
;
_journal_issue 6
_journal_name_full 'Acta Crystallographica Section E'
_journal_page_first o1902
_journal_page_last o1903
_journal_paper_doi 10.1107/S1600536805016417
_journal_volume 61
_journal_year 2005
_chemical_formula_iupac 'C13 H9 N3 O2'
_chemical_formula_moiety 'C13 H9 N3 O2'
_chemical_formula_sum 'C13 H9 N3 O2'
_chemical_formula_weight 239.23
_chemical_name_systematic
;
2-(2-Nitrophenyl)-1H-benzimidazole
;
_space_group_IT_number 61
_symmetry_cell_setting orthorhombic
_symmetry_space_group_name_Hall '-P 2ac 2ab'
_symmetry_space_group_name_H-M 'P b c a'
_atom_sites_solution_hydrogens geom
_atom_sites_solution_primary direct
_atom_sites_solution_secondary difmap
_audit_creation_method SHELXL-97
_cell_angle_alpha 90.00
_cell_angle_beta 90.00
_cell_angle_gamma 90.00
_cell_formula_units_Z 8
_cell_length_a 7.806(2)
_cell_length_b 9.901(3)
_cell_length_c 29.307(8)
_cell_measurement_reflns_used 2718
_cell_measurement_temperature 293(2)
_cell_measurement_theta_max 23.39
_cell_measurement_theta_min 2.78
_cell_volume 2265.1(11)
_computing_cell_refinement 'SAINT (Siemens, 1996)'
_computing_data_collection 'SMART (Siemens, 1996)'
_computing_data_reduction SAINT
_computing_molecular_graphics SHELXTL
_computing_publication_material
;
SHELXTL, PARST (Nardelli, 1995) and PLATON (Spek, 2003)
;
_computing_structure_refinement SHELXTL
_computing_structure_solution 'SHELXTL (Sheldrick, 1997)'
_diffrn_ambient_temperature 293(2)
_diffrn_detector_area_resol_mean 8.33
_diffrn_measured_fraction_theta_full 0.996
_diffrn_measured_fraction_theta_max 0.996
_diffrn_measurement_device_type 'Siemens SMART 1000 CCD area-detector'
_diffrn_measurement_method \w
_diffrn_radiation_monochromator graphite
_diffrn_radiation_source 'fine-focus sealed tube'
_diffrn_radiation_type MoK\a
_diffrn_radiation_wavelength 0.71073
_diffrn_reflns_av_R_equivalents 0.0359
_diffrn_reflns_av_sigmaI/netI 0.0242
_diffrn_reflns_limit_h_max 9
_diffrn_reflns_limit_h_min -9
_diffrn_reflns_limit_k_max 10
_diffrn_reflns_limit_k_min -12
_diffrn_reflns_limit_l_max 32
_diffrn_reflns_limit_l_min -36
_diffrn_reflns_number 11735
_diffrn_reflns_theta_full 26.15
_diffrn_reflns_theta_max 26.15
_diffrn_reflns_theta_min 1.39
_diffrn_standards_decay_% 0
_diffrn_standards_number 0
_exptl_absorpt_coefficient_mu 0.099
_exptl_absorpt_correction_T_max 0.9883
_exptl_absorpt_correction_T_min 0.9589
_exptl_absorpt_correction_type multi-scan
_exptl_absorpt_process_details '(SADABS; Sheldrick, 1996)'
_exptl_crystal_colour yellow
_exptl_crystal_density_diffrn 1.403
_exptl_crystal_density_method 'not measured'
_exptl_crystal_description Needle
_exptl_crystal_F_000 992
_exptl_crystal_size_max 0.43
_exptl_crystal_size_mid 0.17
_exptl_crystal_size_min 0.12
_refine_diff_density_max 0.175
_refine_diff_density_min -0.170
_refine_ls_extinction_method none
_refine_ls_goodness_of_fit_ref 1.061
_refine_ls_hydrogen_treatment constr
_refine_ls_matrix_type full
_refine_ls_number_parameters 163
_refine_ls_number_reflns 2256
_refine_ls_number_restraints 0
_refine_ls_restrained_S_all 1.061
_refine_ls_R_factor_all 0.0567
_refine_ls_R_factor_gt 0.0438
_refine_ls_shift/su_max 0.001
_refine_ls_shift/su_mean 0.000
_refine_ls_structure_factor_coef Fsqd
_refine_ls_weighting_details 'w = 1/[\s^2^(Fo^2^)+(0.0479P)^2^+0.6337P] where P = (Fo^2^+2Fc^2^)/3'
_refine_ls_weighting_scheme calc
_refine_ls_wR_factor_gt 0.1047
_refine_ls_wR_factor_ref 0.1129
_reflns_number_gt 1808
_reflns_number_total 2256
_reflns_threshold_expression I>2\s(I)
_cod_data_source_file ci6588.cif
_cod_data_source_block 1
_cod_depositor_comments
;
The following automatic conversions were performed:
'_symmetry_cell_setting' value 'Orthorhombic' changed to 'orthorhombic'
according to '/home/saulius/struct/CIF-dictionaries/cif_core.dic'
dictionary named 'cif_core.dic' version 2.4.1 from 2010-06-29.

Automatic conversion script
Id: cif_fix_enum 1527 2010-12-29 10:47:43Z saulius 

The following automatic conversions were performed:

'_symmetry_cell_setting' value 'Orthorhombic' changed to
'orthorhombic' according to
/home/saulius/struct/CIF-dictionaries/cif_core.dic dictionary named
'cif_core.dic' version 2.4.1 from 2010-06-29.

Automatic conversion script
Id: cif_fix_values 1715 2011-07-08 13:25:40Z adriana 
;
_cod_database_code 2205902
_cod_database_fobs_code 2205902

loop_
_symmetry_equiv_pos_as_xyz
'x, y, z'
'-x+1/2, -y, z+1/2'
'-x, y+1/2, -z+1/2'
'x+1/2, -y+1/2, -z'
'-x, -y, -z'
'x-1/2, y, -z-1/2'
'x, -y-1/2, z-1/2'
'-x-1/2, y-1/2, z'

loop_
_atom_site_label
_atom_site_fract_x
_atom_site_fract_y
_atom_site_fract_z
_atom_site_U_iso_or_equiv
_atom_site_adp_type
_atom_site_calc_flag
_atom_site_refinement_flags
_atom_site_occupancy
_atom_site_type_symbol
O1 0.3550(2) 0.72976(16) 0.03555(6) 0.0874(5) Uani d . 1 O
O2 0.17616(18) 0.88919(16) 0.04967(5) 0.0695(4) Uani d . 1 O
N1 0.18779(16) 0.93846(12) 0.14460(4) 0.0385(3) Uani d . 1 N
H1N 0.2018 0.8540 0.1388 0.046 Uiso calc R 1 H
N2 0.23100(17) 1.16064(12) 0.14295(5) 0.0399(3) Uani d . 1 N
N3 0.3198(2) 0.84284(16) 0.04938(5) 0.0528(4) Uani d . 1 N
C1 0.06475(19) 0.99322(15) 0.17240(5) 0.0363(4) Uani d . 1 C
C2 -0.0632(2) 0.93573(17) 0.19850(6) 0.0491(4) Uani d . 1 C
H2 -0.0814 0.8429 0.1988 0.059 Uiso calc R 1 H
C3 -0.1624(2) 1.0220(2) 0.22404(6) 0.0562(5) Uani d . 1 C
H3 -0.2497 0.9868 0.2421 0.067 Uiso calc R 1 H
C4 -0.1351(2) 1.1611(2) 0.22348(6) 0.0542(5) Uani d . 1 C
H4 -0.2037 1.2163 0.2415 0.065 Uiso calc R 1 H
C5 -0.0100(2) 1.21854(17) 0.19710(6) 0.0479(4) Uani d . 1 C
H5 0.0060 1.3116 0.1965 0.057 Uiso calc R 1 H
C6 0.0925(2) 1.13270(14) 0.17111(5) 0.0370(4) Uani d . 1 C
C7 0.2829(2) 1.04132(14) 0.12801(5) 0.0359(4) Uani d . 1 C
C8 0.4384(2) 1.02312(15) 0.10013(5) 0.0387(4) Uani d . 1 C
C9 0.5800(2) 1.10263(19) 0.11062(7) 0.0557(5) Uani d . 1 C
H9 0.5704 1.1676 0.1334 0.067 Uiso calc R 1 H
C10 0.7342(3) 1.0878(2) 0.08817(8) 0.0676(6) Uani d . 1 C
H10 0.8261 1.1433 0.0956 0.081 Uiso calc R 1 H
C11 0.7522(3) 0.9914(2) 0.05482(7) 0.0676(6) Uani d . 1 C
H11 0.8565 0.9808 0.0399 0.081 Uiso calc R 1 H
C12 0.6160(3) 0.9109(2) 0.04355(7) 0.0573(5) Uani d . 1 C
H12 0.6275 0.8453 0.0210 0.069 Uiso calc R 1 H
C13 0.4616(2) 0.92748(16) 0.06575(6) 0.0420(4) Uani d . 1 C

loop_
_atom_site_aniso_label
_atom_site_aniso_U_11
_atom_site_aniso_U_22
_atom_site_aniso_U_33
_atom_site_aniso_U_12
_atom_site_aniso_U_13
_atom_site_aniso_U_23
O1 0.1059(13) 0.0654(10) 0.0910(11) -0.0045(9) 0.0009(10) -0.0401(9)
O2 0.0490(8) 0.0934(11) 0.0661(9) -0.0041(8) -0.0079(7) -0.0128(8)
N1 0.0465(8) 0.0219(6) 0.0472(8) 0.0011(5) 0.0053(6) -0.0021(5)
N2 0.0473(8) 0.0254(7) 0.0471(8) -0.0010(6) 0.0040(6) -0.0030(5)
N3 0.0597(10) 0.0564(10) 0.0424(8) -0.0041(8) -0.0005(7) -0.0105(7)
C1 0.0417(8) 0.0289(8) 0.0381(8) 0.0022(6) -0.0005(7) -0.0010(6)
C2 0.0554(11) 0.0369(9) 0.0551(11) -0.0057(8) 0.0098(9) 0.0014(8)
C3 0.0536(11) 0.0606(12) 0.0544(11) -0.0015(9) 0.0144(9) 0.0025(9)
C4 0.0546(11) 0.0549(11) 0.0531(11) 0.0144(9) 0.0093(9) -0.0070(9)
C5 0.0567(11) 0.0336(9) 0.0534(11) 0.0094(8) 0.0028(9) -0.0050(7)
C6 0.0423(8) 0.0287(8) 0.0399(8) 0.0025(6) -0.0028(7) -0.0008(6)
C7 0.0413(8) 0.0266(8) 0.0399(8) -0.0005(6) -0.0011(7) -0.0006(6)
C8 0.0411(8) 0.0305(8) 0.0445(9) 0.0014(7) 0.0001(7) 0.0014(7)
C9 0.0509(11) 0.0497(10) 0.0664(12) -0.0098(9) -0.0003(9) -0.0045(9)
C10 0.0437(11) 0.0777(15) 0.0814(16) -0.0140(10) -0.0019(10) 0.0120(12)
C11 0.0432(10) 0.0870(16) 0.0725(14) 0.0102(11) 0.0146(10) 0.0124(12)
C12 0.0548(11) 0.0647(12) 0.0524(11) 0.0149(10) 0.0083(9) -0.0002(9)
C13 0.0433(9) 0.0403(9) 0.0424(9) 0.0046(7) 0.0006(7) 0.0003(7)

loop_
_atom_type_symbol
_atom_type_description
_atom_type_scat_dispersion_real
_atom_type_scat_dispersion_imag
_atom_type_scat_source
C C 0.0033 0.0016 'International Tables Vol C Tables 4.2.6.8 and 6.1.1.4'
H H 0.0000 0.0000 'International Tables Vol C Tables 4.2.6.8 and 6.1.1.4'
N N 0.0061 0.0033 'International Tables Vol C Tables 4.2.6.8 and 6.1.1.4'
O O 0.0106 0.0060 'International Tables Vol C Tables 4.2.6.8 and 6.1.1.4'

loop_
_geom_angle_atom_site_label_1
_geom_angle_atom_site_label_2
_geom_angle_atom_site_label_3
_geom_angle
C7 N1 C1 107.51(12)
C7 N1 H1N 126.2
C1 N1 H1N 126.2
C7 N2 C6 104.91(12)
O2 N3 O1 123.87(17)
O2 N3 C13 118.63(15)
O1 N3 C13 117.49(16)
N1 C1 C2 132.29(14)
N1 C1 C6 105.41(13)
C2 C1 C6 122.29(15)
C3 C2 C1 116.94(16)
C3 C2 H2 121.5
C1 C2 H2 121.5
C2 C3 C4 121.41(17)
C2 C3 H3 119.3
C4 C3 H3 119.3
C5 C4 C3 121.77(16)
C5 C4 H4 119.1
C3 C4 H4 119.1
C4 C5 C6 117.68(16)
C4 C5 H5 121.2
C6 C5 H5 121.2
N2 C6 C5 130.58(14)
N2 C6 C1 109.50(13)
C5 C6 C1 119.89(15)
N2 C7 N1 112.67(14)
N2 C7 C8 123.00(13)
N1 C7 C8 124.05(13)
C9 C8 C13 116.15(15)
C9 C8 C7 117.54(15)
C13 C8 C7 126.18(14)
C10 C9 C8 121.84(19)
C10 C9 H9 119.1
C8 C9 H9 119.1
C11 C10 C9 120.17(19)
C11 C10 H10 119.9
C9 C10 H10 119.9
C12 C11 C10 119.80(19)
C12 C11 H11 120.1
C10 C11 H11 120.1
C11 C12 C13 119.67(18)
C11 C12 H12 120.2
C13 C12 H12 120.2
C12 C13 C8 122.36(16)
C12 C13 N3 115.88(15)
C8 C13 N3 121.70(15)

loop_
_geom_bond_atom_site_label_1
_geom_bond_atom_site_label_2
_geom_bond_distance
_geom_bond_publ_flag
O1 N3 1.222(2) ?
O2 N3 1.211(2) ?
N1 C7 1.3509(19) yes
N1 C1 1.3713(19) yes
N1 H1N 0.86 ?
N2 C7 1.3236(19) yes
N2 C6 1.388(2) yes
N3 C13 1.469(2) yes
C1 C2 1.381(2) ?
C1 C6 1.398(2) ?
C2 C3 1.375(2) ?
C2 H2 0.93 ?
C3 C4 1.394(3) ?
C3 H3 0.93 ?
C4 C5 1.369(3) ?
C4 H4 0.93 ?
C5 C6 1.394(2) ?
C5 H5 0.93 ?
C7 C8 1.474(2) ?
C8 C9 1.391(2) ?
C8 C13 1.395(2) ?
C9 C10 1.380(3) ?
C9 H9 0.93 ?
C10 C11 1.373(3) ?
C10 H10 0.93 ?
C11 C12 1.370(3) ?
C11 H11 0.93 ?
C12 C13 1.379(3) ?
C12 H12 0.93 ?

loop_
_geom_hbond_atom_site_label_D
_geom_hbond_atom_site_label_H
_geom_hbond_atom_site_label_A
_geom_hbond_site_symmetry_A
_geom_hbond_distance_DH
_geom_hbond_distance_HA
_geom_hbond_distance_DA
_geom_hbond_angle_DHA
_geom_hbond_publ_flag
N1 H1N N2 8_655 0.86 1.99 2.823(2) 163 yes
C12 H12 O1 4_565 0.93 2.54 3.285(3) 137 yes

loop_
_geom_torsion_atom_site_label_1
_geom_torsion_atom_site_label_2
_geom_torsion_atom_site_label_3
_geom_torsion_atom_site_label_4
_geom_torsion
C7 N1 C1 C2 -178.65(17)
C7 N1 C1 C6 0.15(17)
N1 C1 C2 C3 177.78(17)
C6 C1 C2 C3 -0.9(3)
C1 C2 C3 C4 0.1(3)
C2 C3 C4 C5 0.9(3)
C3 C4 C5 C6 -1.1(3)
C7 N2 C6 C5 178.09(17)
C7 N2 C6 C1 0.17(17)
C4 C5 C6 N2 -177.31(17)
C4 C5 C6 C1 0.4(2)
N1 C1 C6 N2 -0.20(17)
C2 C1 C6 N2 178.75(15)
N1 C1 C6 C5 -178.38(15)
C2 C1 C6 C5 0.6(2)
C6 N2 C7 N1 -0.08(17)
C6 N2 C7 C8 -174.24(14)
C1 N1 C7 N2 -0.05(18)
C1 N1 C7 C8 174.05(14)
N2 C7 C8 C9 37.9(2)
N1 C7 C8 C9 -135.59(17)
N2 C7 C8 C13 -146.33(17)
N1 C7 C8 C13 40.2(2)
C13 C8 C9 C10 0.2(3)
C7 C8 C9 C10 176.38(17)
C8 C9 C10 C11 -0.9(3)
C9 C10 C11 C12 0.7(3)
C10 C11 C12 C13 0.1(3)
C11 C12 C13 C8 -0.8(3)
C11 C12 C13 N3 176.15(18)
C9 C8 C13 C12 0.7(3)
C7 C8 C13 C12 -175.14(16)
C9 C8 C13 N3 -176.15(16)
C7 C8 C13 N3 8.0(3)
O2 N3 C13 C12 -145.12(18)
O1 N3 C13 C12 33.8(2)
O2 N3 C13 C8 31.9(2)
O1 N3 C13 C8 -149.23(17)

loop_
_cod_related_entry_id
_cod_related_entry_database
_cod_related_entry_code
1 ChemSpider 173581
